data_7050861
loop_
_publ_author_name
'Du, Miao'
'Guo, Ya-Mei'
'Bu, Xian-He'
'Ribas, Joan'
'Monfort, Montserrat'

_publ_section_title
;
 Structural and first magnetic characterization of unique
 mono-&#x00B5;-chloro bridged dinuclear CuII complexes with
 heterocycle-functionalized diazamesocyclic ligands
;
_journal_issue 7
_journal_name_full 'New Journal of Chemistry'
_journal_page_first 939
_journal_paper_doi 10.1039/b201962k
_journal_volume 26
_journal_year 2002
_chemical_formula_sum 'C34 H44 Cl4 Cu2 N8 O12'
_chemical_formula_weight 1025.65
_chemical_name_systematic
; 
? 
;
_space_group_IT_number 14
_symmetry_cell_setting monoclinic
_symmetry_space_group_name_Hall '-P 2yn'
_symmetry_space_group_name_H-M 'P 1 21/n 1'
_atom_sites_solution_hydrogens geom
_atom_sites_solution_primary direct
_atom_sites_solution_secondary difmap
_audit_creation_method SHELXL-97
_cell_angle_alpha 90.00
_cell_angle_beta 90.235(5)
_cell_angle_gamma 90.00
_cell_formula_units_Z 4
_cell_length_a 14.571(4)
_cell_length_b 14.761(4)
_cell_length_c 19.596(5)
_cell_measurement_temperature 293(2)
_cell_volume 4214.7(19)
_computing_cell_refinement 'Bruker SMART'
_computing_data_collection 'Bruker SMART'
_computing_data_reduction 'Bruker SHELXTL'
_computing_molecular_graphics 'Bruker SHELXTL'
_computing_publication_material 'Bruker SHELXTL'
_computing_structure_refinement 'SHELXL-97 (Sheldrick, 1997)'
_computing_structure_solution 'SHELXS-97 (Sheldrick, 1990)'
_diffrn_ambient_temperature 293(2)
_diffrn_measured_fraction_theta_full 0.999
_diffrn_measured_fraction_theta_max 0.999
_diffrn_measurement_device_type 'CCD area detector'
_diffrn_measurement_method 'phi and omega scans'
_diffrn_radiation_monochromator graphite
_diffrn_radiation_source 'fine-focus sealed tube'
_diffrn_radiation_type MoK\a
_diffrn_radiation_wavelength 0.71073
_diffrn_reflns_av_R_equivalents 0.0348
_diffrn_reflns_av_sigmaI/netI 0.0487
_diffrn_reflns_limit_h_max 11
_diffrn_reflns_limit_h_min -17
_diffrn_reflns_limit_k_max 17
_diffrn_reflns_limit_k_min -17
_diffrn_reflns_limit_l_max 23
_diffrn_reflns_limit_l_min -22
_diffrn_reflns_number 17180
_diffrn_reflns_theta_full 25.03
_diffrn_reflns_theta_max 25.03
_diffrn_reflns_theta_min 1.73
_exptl_absorpt_coefficient_mu 1.332
_exptl_absorpt_correction_T_max 0.8252
_exptl_absorpt_correction_T_min 0.6907
_exptl_absorpt_correction_type none
_exptl_crystal_density_diffrn 1.616
_exptl_crystal_density_method 'not measured'
_exptl_crystal_F_000 2104
_exptl_crystal_size_max 0.30
_exptl_crystal_size_mid 0.20
_exptl_crystal_size_min 0.15
_refine_diff_density_max 0.640
_refine_diff_density_min -0.446
_refine_diff_density_rms 0.071
_refine_ls_extinction_method none
_refine_ls_goodness_of_fit_ref 0.996
_refine_ls_hydrogen_treatment mixed
_refine_ls_matrix_type full
_refine_ls_number_parameters 541
_refine_ls_number_reflns 7446
_refine_ls_number_restraints 0
_refine_ls_restrained_S_all 0.996
_refine_ls_R_factor_all 0.0758
_refine_ls_R_factor_gt 0.0418
_refine_ls_shift/su_max 0.035
_refine_ls_shift/su_mean 0.003
_refine_ls_structure_factor_coef Fsqd
_refine_ls_weighting_details 'calc w=1/[\s^2^(Fo^2^)+(0.0666P)^2^+1.9367P] where P=(Fo^2^+2Fc^2^)/3'
_refine_ls_weighting_scheme calc
_refine_ls_wR_factor_gt 0.1092
_refine_ls_wR_factor_ref 0.1275
_reflns_number_gt 5000
_reflns_number_total 7446
_reflns_threshold_expression >2sigma(I)
_cod_data_source_file b201962k.txt
_cod_data_source_block 1
_cod_depositor_comments
;
The following automatic conversions were performed:
'_symmetry_cell_setting' value 'Monoclinic' changed to 'monoclinic'
according to '/home/saulius/struct/CIF-dictionaries/cif_core.dic'
dictionary named 'cif_core.dic' version 2.4.1 from 2010-06-29.

Automatic conversion script
Id: cif_fix_enum 1527 2010-12-29 10:47:43Z saulius 
;
_cod_original_cell_volume 4215.0(19)
_cod_original_sg_symbol_H-M P21/n
_cod_database_code 7050861

loop_
_symmetry_equiv_pos_as_xyz
'x, y, z'
'-x+1/2, y+1/2, -z+1/2'
'-x, -y, -z'
'x-1/2, -y-1/2, z-1/2'

loop_
_atom_site_label
_atom_site_type_symbol
_atom_site_fract_x
_atom_site_fract_y
_atom_site_fract_z
_atom_site_U_iso_or_equiv
_atom_site_adp_type
_atom_site_occupancy
_atom_site_symmetry_multiplicity
_atom_site_calc_flag
_atom_site_refinement_flags
_atom_site_disorder_assembly
_atom_site_disorder_group
Cu1 Cu 1.05583(3) 0.23665(3) 0.11955(2) 0.03634(15) Uani 1 1 d . . .
Cu2 Cu 0.94911(3) 0.32793(3) 0.33917(2) 0.03728(15) Uani 1 1 d . . .
Cl1 Cl 0.98336(9) 0.31843(9) 0.21660(6) 0.0585(3) Uani 1 1 d . . .
N1 N 0.9392(2) 0.1848(2) 0.07930(18) 0.0458(9) Uani 1 1 d . . .
N2 N 1.0265(3) 0.3277(2) 0.04547(17) 0.0455(9) Uani 1 1 d . . .
N3 N 1.0643(2) 0.1119(2) 0.16326(16) 0.0396(8) Uani 1 1 d . . .
N4 N 1.1776(2) 0.3027(2) 0.12293(17) 0.0403(8) Uani 1 1 d . . .
N5 N 0.9591(2) 0.2204(2) 0.40317(18) 0.0444(9) Uani 1 1 d . . .
N6 N 1.0780(2) 0.3442(2) 0.37261(17) 0.0434(9) Uani 1 1 d . . .
N7 N 0.8220(2) 0.2856(2) 0.32383(17) 0.0405(8) Uani 1 1 d . . .
N8 N 0.9454(2) 0.4660(2) 0.34565(16) 0.0377(8) Uani 1 1 d . . .
C1 C 0.8736(3) 0.2599(3) 0.0672(3) 0.0603(14) Uani 1 1 d . . .
H1A H 0.8380 0.2707 0.1082 0.072 Uiso 1 1 calc R . .
H1B H 0.8315 0.2436 0.0308 0.072 Uiso 1 1 calc R . .
C2 C 0.9262(3) 0.3470(3) 0.0477(2) 0.0567(13) Uani 1 1 d . . .
H2A H 0.9054 0.3682 0.0034 0.068 Uiso 1 1 calc R . .
H2B H 0.9141 0.3941 0.0810 0.068 Uiso 1 1 calc R . .
C3 C 0.9678(4) 0.1403(4) 0.0146(3) 0.0636(14) Uani 1 1 d . . .
H3A H 0.9186 0.1012 -0.0013 0.076 Uiso 1 1 calc R . .
H3B H 1.0211 0.1027 0.0234 0.076 Uiso 1 1 calc R . .
C4 C 0.9907(4) 0.2081(4) -0.0408(2) 0.0690(16) Uani 1 1 d . . .
H4A H 1.0189 0.1756 -0.0784 0.083 Uiso 1 1 calc R . .
H4B H 0.9337 0.2338 -0.0578 0.083 Uiso 1 1 calc R . .
C5 C 1.0534(4) 0.2849(3) -0.0206(2) 0.0592(13) Uani 1 1 d . . .
H5A H 1.1156 0.2622 -0.0167 0.071 Uiso 1 1 calc R . .
H5B H 1.0524 0.3306 -0.0562 0.071 Uiso 1 1 calc R . .
C6 C 0.9047(3) 0.1183(3) 0.1292(3) 0.0614(14) Uani 1 1 d . . .
H6A H 0.8621 0.0771 0.1071 0.074 Uiso 1 1 calc R . .
H6B H 0.8724 0.1494 0.1655 0.074 Uiso 1 1 calc R . .
C7 C 0.9841(3) 0.0659(3) 0.1586(2) 0.0507(12) Uani 1 1 d . . .
C8 C 0.9748(4) -0.0215(3) 0.1816(3) 0.0684(15) Uani 1 1 d . . .
H8A H 0.9189 -0.0514 0.1777 0.082 Uiso 1 1 calc R . .
C9 C 1.0489(4) -0.0641(4) 0.2105(3) 0.0787(18) Uani 1 1 d . . .
H9A H 1.0440 -0.1235 0.2259 0.094 Uiso 1 1 calc R . .
C10 C 1.1299(4) -0.0184(3) 0.2162(3) 0.0647(14) Uani 1 1 d . . .
H10A H 1.1808 -0.0458 0.2363 0.078 Uiso 1 1 calc R . .
C11 C 1.1353(3) 0.0689(3) 0.1919(2) 0.0517(12) Uani 1 1 d . . .
H11A H 1.1909 0.0994 0.1955 0.062 Uiso 1 1 calc R . .
C12 C 1.0838(3) 0.4077(3) 0.0593(3) 0.0585(13) Uani 1 1 d . . .
H12A H 1.0541 0.4457 0.0930 0.070 Uiso 1 1 calc R . .
H12B H 1.0907 0.4428 0.0178 0.070 Uiso 1 1 calc R . .
C13 C 1.1766(3) 0.3794(3) 0.0851(2) 0.0488(11) Uani 1 1 d . . .
C14 C 1.2556(4) 0.4283(3) 0.0730(3) 0.0655(14) Uani 1 1 d . . .
H14A H 1.2532 0.4799 0.0458 0.079 Uiso 1 1 calc R . .
C15 C 1.3371(4) 0.4013(4) 0.1010(3) 0.0671(15) Uani 1 1 d . . .
H15A H 1.3907 0.4335 0.0924 0.081 Uiso 1 1 calc R . .
C16 C 1.3389(3) 0.3254(3) 0.1422(3) 0.0591(13) Uani 1 1 d . . .
H16A H 1.3932 0.3064 0.1629 0.071 Uiso 1 1 calc R . .
C17 C 1.2581(3) 0.2783(3) 0.1518(2) 0.0497(11) Uani 1 1 d . . .
H17A H 1.2592 0.2272 0.1795 0.060 Uiso 1 1 calc R . .
C18 C 1.0004(3) 0.2606(3) 0.4665(2) 0.0539(12) Uani 1 1 d . . .
H18A H 1.0320 0.2137 0.4921 0.065 Uiso 1 1 calc R . .
H18B H 0.9521 0.2850 0.4950 0.065 Uiso 1 1 calc R . .
C19 C 1.0689(3) 0.3367(3) 0.4479(2) 0.0543(12) Uani 1 1 d . . .
H19A H 1.0475 0.3939 0.4663 0.065 Uiso 1 1 calc R . .
H19B H 1.1284 0.3236 0.4680 0.065 Uiso 1 1 calc R . .
C20 C 1.0191(3) 0.1513(3) 0.3723(3) 0.0592(13) Uani 1 1 d . . .
H20A H 1.0002 0.1413 0.3254 0.071 Uiso 1 1 calc R . .
H20B H 1.0120 0.0947 0.3968 0.071 Uiso 1 1 calc R . .
C21 C 1.1200(4) 0.1792(3) 0.3738(3) 0.0665(15) Uani 1 1 d . . .
H21A H 1.1549 0.1350 0.3480 0.080 Uiso 1 1 calc R . .
H21B H 1.1415 0.1768 0.4207 0.080 Uiso 1 1 calc R . .
C22 C 1.1410(3) 0.2732(3) 0.3454(3) 0.0581(13) Uani 1 1 d . . .
H22A H 1.2038 0.2892 0.3568 0.070 Uiso 1 1 calc R . .
H22B H 1.1358 0.2716 0.2960 0.070 Uiso 1 1 calc R . .
C23 C 0.8656(3) 0.1842(3) 0.4154(3) 0.0590(13) Uani 1 1 d . . .
H23A H 0.8435 0.2062 0.4590 0.071 Uiso 1 1 calc R . .
H23B H 0.8683 0.1186 0.4177 0.071 Uiso 1 1 calc R . .
C24 C 0.7995(3) 0.2120(3) 0.3601(2) 0.0449(11) Uani 1 1 d . . .
C25 C 0.7175(3) 0.1672(4) 0.3494(3) 0.0607(14) Uani 1 1 d . . .
H25A H 0.7036 0.1151 0.3740 0.073 Uiso 1 1 calc R . .
C26 C 0.6570(3) 0.2004(4) 0.3023(3) 0.0687(15) Uani 1 1 d . . .
H26A H 0.6010 0.1717 0.2949 0.082 Uiso 1 1 calc R . .
C27 C 0.6798(3) 0.2768(4) 0.2658(3) 0.0627(14) Uani 1 1 d . . .
H27A H 0.6390 0.3008 0.2339 0.075 Uiso 1 1 calc R . .
C28 C 0.7627(3) 0.3168(3) 0.2768(2) 0.0488(11) Uani 1 1 d . . .
H28A H 0.7788 0.3673 0.2510 0.059 Uiso 1 1 calc R . .
C29 C 1.1074(3) 0.4362(3) 0.3512(2) 0.0488(11) Uani 1 1 d . . .
H29A H 1.1298 0.4341 0.3047 0.059 Uiso 1 1 calc R . .
H29B H 1.1572 0.4566 0.3804 0.059 Uiso 1 1 calc R . .
C30 C 1.0291(3) 0.5016(3) 0.3557(2) 0.0410(10) Uani 1 1 d . . .
C31 C 1.0404(4) 0.5931(3) 0.3680(2) 0.0544(12) Uani 1 1 d . . .
H31A H 1.0988 0.6167 0.3753 0.065 Uiso 1 1 calc R . .
C32 C 0.9655(4) 0.6488(3) 0.3696(2) 0.0586(13) Uani 1 1 d . . .
H32A H 0.9723 0.7106 0.3775 0.070 Uiso 1 1 calc R . .
C33 C 0.8799(4) 0.6116(3) 0.3592(2) 0.0573(13) Uani 1 1 d . . .
H33A H 0.8277 0.6479 0.3600 0.069 Uiso 1 1 calc R . .
C34 C 0.8730(3) 0.5205(3) 0.3477(2) 0.0478(11) Uani 1 1 d . . .
H34A H 0.8150 0.4956 0.3410 0.057 Uiso 1 1 calc R . .
Cl2 Cl 0.85497(9) 0.91139(8) 0.40862(7) 0.0604(3) Uani 1 1 d . . .
Cl3 Cl 0.88093(8) 0.37406(9) 0.81685(6) 0.0541(3) Uani 1 1 d . . .
Cl4 Cl 0.24595(8) 0.07343(8) 0.99436(6) 0.0501(3) Uani 1 1 d . . .
O1 O 0.7798(5) 0.9521(4) 0.3916(6) 0.252(6) Uani 1 1 d . . .
O2 O 0.9119(7) 0.9197(7) 0.3576(4) 0.282(7) Uani 1 1 d . . .
O3 O 0.8988(4) 0.9543(3) 0.4632(2) 0.1161(17) Uani 1 1 d . . .
O4 O 0.8367(3) 0.8199(3) 0.4191(3) 0.1151(18) Uani 1 1 d . . .
O5 O 0.8206(3) 0.4224(4) 0.7753(2) 0.1193(19) Uani 1 1 d . . .
O6 O 0.9025(5) 0.2902(3) 0.7884(3) 0.140(2) Uani 1 1 d . . .
O7 O 0.9644(3) 0.4215(3) 0.8230(3) 0.1249(19) Uani 1 1 d . . .
O8 O 0.8430(3) 0.3653(4) 0.8829(2) 0.1096(16) Uani 1 1 d . . .
O9 O 0.3385(3) 0.0833(5) 0.9836(3) 0.160(3) Uani 1 1 d . . .
O10 O 0.1947(3) 0.0863(3) 0.93300(19) 0.0872(12) Uani 1 1 d . . .
O11 O 0.2178(5) 0.1281(5) 1.0445(3) 0.188(3) Uani 1 1 d . . .
O12 O 0.2365(5) -0.0147(4) 1.0142(4) 0.188(4) Uani 1 1 d . . .

loop_
_atom_site_aniso_label
_atom_site_aniso_U_11
_atom_site_aniso_U_22
_atom_site_aniso_U_33
_atom_site_aniso_U_23
_atom_site_aniso_U_13
_atom_site_aniso_U_12
Cu1 0.0371(3) 0.0384(3) 0.0336(3) 0.0021(2) -0.0018(2) 0.0021(2)
Cu2 0.0374(3) 0.0361(3) 0.0383(3) 0.0041(2) 0.0009(2) -0.0008(2)
Cl1 0.0659(8) 0.0739(8) 0.0356(6) -0.0083(6) 0.0114(5) 0.0091(7)
N1 0.039(2) 0.048(2) 0.050(2) -0.0027(18) -0.0113(17) 0.0023(18)
N2 0.053(2) 0.045(2) 0.038(2) 0.0051(16) -0.0020(17) 0.0102(18)
N3 0.038(2) 0.040(2) 0.0404(19) 0.0022(16) -0.0013(16) 0.0000(16)
N4 0.043(2) 0.040(2) 0.0380(19) 0.0018(16) 0.0032(16) 0.0020(17)
N5 0.044(2) 0.042(2) 0.047(2) 0.0088(17) 0.0024(17) 0.0016(17)
N6 0.038(2) 0.049(2) 0.043(2) 0.0032(17) -0.0016(16) -0.0006(17)
N7 0.041(2) 0.041(2) 0.0394(19) 0.0022(16) -0.0001(16) -0.0028(17)
N8 0.042(2) 0.0344(19) 0.0363(19) 0.0012(15) 0.0084(15) -0.0018(17)
C1 0.042(3) 0.076(4) 0.063(3) -0.003(3) -0.008(2) 0.015(3)
C2 0.057(3) 0.063(3) 0.051(3) 0.001(2) -0.008(2) 0.024(3)
C3 0.063(3) 0.064(3) 0.063(3) -0.014(3) -0.023(3) 0.005(3)
C4 0.086(4) 0.082(4) 0.038(3) -0.008(3) -0.010(3) 0.024(3)
C5 0.071(3) 0.069(3) 0.038(3) 0.005(2) 0.003(2) 0.022(3)
C6 0.042(3) 0.063(3) 0.078(4) 0.006(3) -0.011(3) -0.009(2)
C7 0.048(3) 0.051(3) 0.052(3) 0.002(2) -0.006(2) -0.010(2)
C8 0.073(4) 0.054(3) 0.079(4) 0.010(3) -0.016(3) -0.023(3)
C9 0.102(5) 0.047(3) 0.087(4) 0.021(3) -0.020(4) -0.018(3)
C10 0.066(3) 0.056(3) 0.072(4) 0.022(3) -0.012(3) 0.000(3)
C11 0.047(3) 0.054(3) 0.054(3) 0.014(2) -0.008(2) -0.005(2)
C12 0.074(4) 0.041(3) 0.060(3) 0.015(2) 0.003(3) 0.007(3)
C13 0.061(3) 0.043(3) 0.043(3) -0.001(2) 0.010(2) -0.002(2)
C14 0.075(4) 0.052(3) 0.070(4) 0.008(3) 0.018(3) -0.012(3)
C15 0.067(4) 0.054(3) 0.081(4) -0.015(3) 0.024(3) -0.026(3)
C16 0.046(3) 0.059(3) 0.072(3) -0.017(3) -0.002(3) -0.008(3)
C17 0.054(3) 0.042(3) 0.054(3) -0.002(2) 0.000(2) -0.007(2)
C18 0.060(3) 0.061(3) 0.041(3) 0.008(2) -0.001(2) 0.006(3)
C19 0.055(3) 0.064(3) 0.044(3) 0.000(2) -0.010(2) 0.005(3)
C20 0.070(3) 0.044(3) 0.064(3) 0.007(2) 0.005(3) 0.012(3)
C21 0.065(3) 0.060(3) 0.075(4) 0.003(3) 0.007(3) 0.022(3)
C22 0.044(3) 0.063(3) 0.067(3) 0.003(3) 0.006(2) 0.011(2)
C23 0.060(3) 0.051(3) 0.066(3) 0.016(2) 0.006(3) -0.007(3)
C24 0.045(3) 0.045(3) 0.044(3) -0.001(2) 0.011(2) -0.003(2)
C25 0.053(3) 0.060(3) 0.069(3) -0.001(3) 0.017(3) -0.019(3)
C26 0.043(3) 0.096(4) 0.067(3) -0.010(3) 0.000(3) -0.021(3)
C27 0.048(3) 0.080(4) 0.060(3) -0.005(3) -0.005(2) -0.004(3)
C28 0.046(3) 0.056(3) 0.045(3) -0.002(2) 0.001(2) 0.002(2)
C29 0.038(2) 0.050(3) 0.058(3) 0.004(2) 0.002(2) -0.008(2)
C30 0.051(3) 0.041(2) 0.031(2) -0.0015(18) 0.0046(19) -0.007(2)
C31 0.065(3) 0.047(3) 0.051(3) -0.002(2) -0.001(2) -0.015(3)
C32 0.083(4) 0.039(3) 0.055(3) -0.002(2) 0.008(3) -0.004(3)
C33 0.071(3) 0.042(3) 0.059(3) 0.001(2) 0.017(3) 0.011(3)
C34 0.048(3) 0.044(3) 0.051(3) 0.006(2) 0.009(2) 0.002(2)
Cl2 0.0634(8) 0.0442(7) 0.0735(9) -0.0037(6) -0.0063(7) -0.0020(6)
Cl3 0.0488(7) 0.0639(8) 0.0496(7) 0.0032(6) -0.0095(5) 0.0029(6)
Cl4 0.0480(7) 0.0568(7) 0.0456(6) -0.0058(5) 0.0037(5) -0.0031(6)
O1 0.181(7) 0.083(4) 0.489(15) 0.008(6) -0.199(9) 0.030(4)
O2 0.368(12) 0.346(12) 0.135(6) -0.105(7) 0.140(7) -0.253(11)
O3 0.173(5) 0.071(3) 0.103(3) -0.016(3) -0.040(3) -0.016(3)
O4 0.107(4) 0.052(3) 0.187(5) 0.001(3) -0.031(4) -0.016(2)
O5 0.079(3) 0.185(5) 0.094(3) 0.064(3) -0.009(2) 0.037(3)
O6 0.214(6) 0.069(3) 0.135(5) -0.030(3) -0.008(4) 0.005(4)
O7 0.063(3) 0.121(4) 0.191(5) -0.050(4) -0.005(3) -0.017(3)
O8 0.104(3) 0.166(5) 0.058(3) 0.027(3) 0.001(2) 0.034(3)
O9 0.066(3) 0.316(9) 0.099(4) -0.040(5) 0.005(3) -0.054(4)
O10 0.086(3) 0.113(3) 0.062(2) -0.004(2) -0.022(2) 0.012(3)
O11 0.196(6) 0.272(8) 0.095(4) -0.096(5) -0.027(4) 0.129(6)
O12 0.213(7) 0.111(4) 0.239(8) 0.080(5) -0.131(6) -0.060(5)

loop_
_atom_type_symbol
_atom_type_description
_atom_type_scat_dispersion_real
_atom_type_scat_dispersion_imag
_atom_type_scat_source
C C 0.0033 0.0016 'International Tables Vol C Tables 4.2.6.8 and 6.1.1.4'
H H 0.0000 0.0000 'International Tables Vol C Tables 4.2.6.8 and 6.1.1.4'
N N 0.0061 0.0033 'International Tables Vol C Tables 4.2.6.8 and 6.1.1.4'
O O 0.0106 0.0060 'International Tables Vol C Tables 4.2.6.8 and 6.1.1.4'
Cu Cu 0.3201 1.2651 'International Tables Vol C Tables 4.2.6.8 and 6.1.1.4'
Cl Cl 0.1484 0.1585 'International Tables Vol C Tables 4.2.6.8 and 6.1.1.4'

loop_
_geom_angle_atom_site_label_1
_geom_angle_atom_site_label_2
_geom_angle_atom_site_label_3
_geom_angle
_geom_angle_site_symmetry_1
_geom_angle_site_symmetry_3
_geom_angle_publ_flag
N1 Cu1 N2 78.28(15) . . ?
N1 Cu1 N4 158.46(14) . . ?
N2 Cu1 N4 83.46(14) . . ?
N1 Cu1 N3 82.57(14) . . ?
N2 Cu1 N3 156.32(14) . . ?
N4 Cu1 N3 111.75(14) . . ?
N1 Cu1 Cl1 97.08(11) . . ?
N2 Cu1 Cl1 97.88(11) . . ?
N4 Cu1 Cl1 96.64(10) . . ?
N3 Cu1 Cl1 98.19(10) . . ?
N7 Cu2 N6 164.88(14) . . ?
N7 Cu2 N5 84.94(14) . . ?
N6 Cu2 N5 79.98(14) . . ?
N7 Cu2 N8 107.42(14) . . ?
N6 Cu2 N8 83.41(14) . . ?
N5 Cu2 N8 138.09(14) . . ?
N7 Cu2 Cl1 91.56(10) . . ?
N6 Cu2 Cl1 97.64(11) . . ?
N5 Cu2 Cl1 123.04(11) . . ?
N8 Cu2 Cl1 97.08(9) . . ?
Cu2 Cl1 Cu1 149.50(6) . . ?
C6 N1 C1 112.4(4) . . ?
C6 N1 C3 111.7(4) . . ?
C1 N1 C3 112.1(4) . . ?
C6 N1 Cu1 106.4(3) . . ?
C1 N1 Cu1 108.6(3) . . ?
C3 N1 Cu1 105.2(3) . . ?
C12 N2 C2 113.4(4) . . ?
C12 N2 C5 110.4(4) . . ?
C2 N2 C5 111.5(4) . . ?
C12 N2 Cu1 106.5(3) . . ?
C2 N2 Cu1 108.1(3) . . ?
C5 N2 Cu1 106.6(3) . . ?
C11 N3 C7 117.2(4) . . ?
C11 N3 Cu1 130.7(3) . . ?
C7 N3 Cu1 112.0(3) . . ?
C17 N4 C13 117.5(4) . . ?
C17 N4 Cu1 130.2(3) . . ?
C13 N4 Cu1 112.1(3) . . ?
C20 N5 C23 111.3(4) . . ?
C20 N5 C18 112.1(4) . . ?
C23 N5 C18 111.9(4) . . ?
C20 N5 Cu2 109.2(3) . . ?
C23 N5 Cu2 108.6(3) . . ?
C18 N5 Cu2 103.3(3) . . ?
C19 N6 C29 112.0(4) . . ?
C19 N6 C22 111.1(3) . . ?
C29 N6 C22 111.2(3) . . ?
C19 N6 Cu2 103.3(3) . . ?
C29 N6 Cu2 106.8(3) . . ?
C22 N6 Cu2 112.1(3) . . ?
C24 N7 C28 119.0(4) . . ?
C24 N7 Cu2 114.0(3) . . ?
C28 N7 Cu2 126.6(3) . . ?
C34 N8 C30 118.7(4) . . ?
C34 N8 Cu2 128.9(3) . . ?
C30 N8 Cu2 112.0(3) . . ?
N1 C1 C2 110.0(4) . . ?
N2 C2 C1 109.6(4) . . ?
N1 C3 C4 112.5(4) . . ?
C5 C4 C3 116.3(4) . . ?
N2 C5 C4 112.7(4) . . ?
N1 C6 C7 109.4(4) . . ?
N3 C7 C8 122.3(4) . . ?
N3 C7 C6 115.5(4) . . ?
C8 C7 C6 122.2(4) . . ?
C7 C8 C9 119.3(5) . . ?
C10 C9 C8 119.2(5) . . ?
C9 C10 C11 119.0(5) . . ?
N3 C11 C10 123.1(4) . . ?
N2 C12 C13 110.4(4) . . ?
N4 C13 C14 121.6(5) . . ?
N4 C13 C12 115.2(4) . . ?
C14 C13 C12 123.2(4) . . ?
C15 C14 C13 120.2(5) . . ?
C14 C15 C16 119.0(5) . . ?
C15 C16 C17 118.3(5) . . ?
N4 C17 C16 123.3(5) . . ?
N5 C18 C19 110.4(3) . . ?
N6 C19 C18 110.3(4) . . ?
N5 C20 C21 112.2(4) . . ?
C20 C21 C22 115.6(4) . . ?
N6 C22 C21 112.5(4) . . ?
N5 C23 C24 111.7(4) . . ?
N7 C24 C25 121.4(4) . . ?
N7 C24 C23 116.5(4) . . ?
C25 C24 C23 122.0(4) . . ?
C26 C25 C24 119.2(5) . . ?
C25 C26 C27 119.3(5) . . ?
C28 C27 C26 119.2(5) . . ?
N7 C28 C27 121.9(5) . . ?
N6 C29 C30 110.6(3) . . ?
N8 C30 C31 121.0(4) . . ?
N8 C30 C29 115.6(4) . . ?
C31 C30 C29 123.4(4) . . ?
C32 C31 C30 119.9(5) . . ?
C31 C32 C33 118.6(5) . . ?
C34 C33 C32 118.8(5) . . ?
N8 C34 C33 122.9(5) . . ?
O1 Cl2 O2 107.4(7) . . ?
O1 Cl2 O4 109.1(4) . . ?
O2 Cl2 O4 109.1(5) . . ?
O1 Cl2 O3 111.8(4) . . ?
O2 Cl2 O3 104.7(4) . . ?
O4 Cl2 O3 114.5(3) . . ?
O5 Cl3 O6 111.3(4) . . ?
O5 Cl3 O7 109.8(3) . . ?
O6 Cl3 O7 106.2(3) . . ?
O5 Cl3 O8 109.5(3) . . ?
O6 Cl3 O8 112.0(3) . . ?
O7 Cl3 O8 107.9(3) . . ?
O11 Cl4 O12 109.6(5) . . ?
O11 Cl4 O9 110.6(4) . . ?
O12 Cl4 O9 104.2(4) . . ?
O11 Cl4 O10 112.2(3) . . ?
O12 Cl4 O10 108.3(3) . . ?
O9 Cl4 O10 111.6(3) . . ?

loop_
_geom_bond_atom_site_label_1
_geom_bond_atom_site_label_2
_geom_bond_distance
_geom_bond_site_symmetry_2
_geom_bond_publ_flag
Cu1 N1 2.021(3) . ?
Cu1 N2 2.022(3) . ?
Cu1 N4 2.026(4) . ?
Cu1 N3 2.034(3) . ?
Cu1 Cl1 2.4911(13) . ?
Cu2 N7 1.976(3) . ?
Cu2 N6 2.001(3) . ?
Cu2 N5 2.027(3) . ?
Cu2 N8 2.043(3) . ?
Cu2 Cl1 2.4591(13) . ?
N1 C6 1.476(6) . ?
N1 C1 1.483(5) . ?
N1 C3 1.488(6) . ?
N2 C12 1.471(6) . ?
N2 C2 1.490(6) . ?
N2 C5 1.494(6) . ?
N3 C11 1.335(5) . ?
N3 C7 1.355(5) . ?
N4 C17 1.349(5) . ?
N4 C13 1.353(5) . ?
N5 C20 1.475(6) . ?
N5 C23 1.484(6) . ?
N5 C18 1.499(6) . ?
N6 C19 1.486(6) . ?
N6 C29 1.485(5) . ?
N6 C22 1.494(6) . ?
N7 C24 1.341(5) . ?
N7 C28 1.342(5) . ?
N8 C34 1.327(5) . ?
N8 C30 1.342(5) . ?
C1 C2 1.545(7) . ?
C3 C4 1.515(7) . ?
C4 C5 1.508(7) . ?
C6 C7 1.504(6) . ?
C7 C8 1.373(7) . ?
C8 C9 1.369(7) . ?
C9 C10 1.365(7) . ?
C10 C11 1.376(6) . ?
C12 C13 1.501(6) . ?
C13 C14 1.380(7) . ?
C14 C15 1.366(7) . ?
C15 C16 1.381(7) . ?
C16 C17 1.381(6) . ?
C18 C19 1.548(7) . ?
C20 C21 1.527(7) . ?
C21 C22 1.526(7) . ?
C23 C24 1.504(6) . ?
C24 C25 1.381(6) . ?
C25 C26 1.365(7) . ?
C26 C27 1.378(7) . ?
C27 C28 1.361(6) . ?
C29 C30 1.497(6) . ?
C30 C31 1.382(6) . ?
C31 C32 1.366(7) . ?
C32 C33 1.378(7) . ?
C33 C34 1.367(6) . ?
Cl2 O1 1.292(6) . ?
Cl2 O2 1.307(6) . ?
Cl2 O4 1.391(4) . ?
Cl2 O3 1.395(4) . ?
Cl3 O5 1.392(4) . ?
Cl3 O6 1.394(5) . ?
Cl3 O7 1.408(4) . ?
Cl3 O8 1.416(4) . ?
Cl4 O11 1.337(5) . ?
Cl4 O12 1.365(5) . ?
Cl4 O9 1.373(5) . ?
Cl4 O10 1.425(4) . ?
